data_7207052
loop_
_publ_author_name
'Kan, Wei-Qiu'
'Ma, Jian-Fang'
'Liu, Bo'
'Yang, Jin'

_publ_section_title
;
 A series of coordination polymers based on
 5,5&#x2032;-(ethane-1,2-diyl)-bis(oxy)diisophthalic acid and structurally
 related N-donor ligands: syntheses, structures and properties
;
_journal_issue 1
_journal_name_full CrystEngComm
_journal_page_first 286
_journal_paper_doi 10.1039/c1ce05877k
_journal_volume 14
_journal_year 2012
_chemical_formula_moiety 'C46 H40 N8 Ni2 O11, (H2 O)'
_chemical_formula_sum 'C46 H42 N8 Ni2 O12'
_chemical_formula_weight 1016.30
_chemical_name_systematic
;
?
;
_space_group_IT_number 14
_symmetry_cell_setting monoclinic
_symmetry_space_group_name_Hall '-P 2ybc'
_symmetry_space_group_name_H-M 'P 1 21/c 1'
_atom_sites_solution_hydrogens geom
_atom_sites_solution_primary direct
_atom_sites_solution_secondary difmap
_audit_creation_method SHELXL-97
_cell_angle_alpha 90.00
_cell_angle_beta 96.58
_cell_angle_gamma 90.00
_cell_formula_units_Z 4
_cell_length_a 7.429
_cell_length_b 24.143
_cell_length_c 24.275
_cell_measurement_reflns_used 7552
_cell_measurement_temperature 293(2)
_cell_measurement_theta_max 29.1241
_cell_measurement_theta_min 2.7865
_cell_volume 4325.244
_computing_cell_refinement CrysAlis
_computing_data_collection 'CrysAlis (Oxford Diffraction, 2006)'
_computing_data_reduction CrysAlis
_computing_structure_refinement 'SHELXS-97 (Sheldrick, 1997)'
_computing_structure_solution 'SHELXS-97 (Sheldrick, 1997)'
_diffrn_ambient_temperature 293(2)
_diffrn_measured_fraction_theta_full 0.998
_diffrn_measured_fraction_theta_max 0.998
_diffrn_measurement_device_type 'Oxford Diffraction Gemini R Ultra'
_diffrn_measurement_method '\w scan'
_diffrn_radiation_monochromator graphite
_diffrn_radiation_source 'fine-focus sealed tube'
_diffrn_radiation_type MoK\a
_diffrn_radiation_wavelength 0.71073
_diffrn_reflns_av_R_equivalents 0.0280
_diffrn_reflns_av_sigmaI/netI 0.0637
_diffrn_reflns_limit_h_max 8
_diffrn_reflns_limit_h_min -7
_diffrn_reflns_limit_k_max 19
_diffrn_reflns_limit_k_min -29
_diffrn_reflns_limit_l_max 28
_diffrn_reflns_limit_l_min -29
_diffrn_reflns_number 17898
_diffrn_reflns_theta_full 25.35
_diffrn_reflns_theta_max 25.35
_diffrn_reflns_theta_min 2.92
_exptl_absorpt_coefficient_mu 0.947
_exptl_absorpt_correction_T_max 1.00000
_exptl_absorpt_correction_T_min 0.97841
_exptl_absorpt_correction_type multi-scan
_exptl_absorpt_process_details
;
CrysAlis (Oxford Diffraction, 2006)
;
_exptl_crystal_colour green
_exptl_crystal_density_diffrn 1.561
_exptl_crystal_density_method 'not measured'
_exptl_crystal_description block
_exptl_crystal_F_000 2104
_exptl_crystal_size_max 0.25
_exptl_crystal_size_mid 0.22
_exptl_crystal_size_min 0.21
_refine_diff_density_max 0.405
_refine_diff_density_min -0.314
_refine_diff_density_rms 0.047
_refine_ls_extinction_method none
_refine_ls_goodness_of_fit_ref 0.953
_refine_ls_hydrogen_treatment constr
_refine_ls_matrix_type full
_refine_ls_number_parameters 613
_refine_ls_number_reflns 7887
_refine_ls_number_restraints 0
_refine_ls_restrained_S_all 0.953
_refine_ls_R_factor_all 0.0523
_refine_ls_R_factor_gt 0.0308
_refine_ls_shift/su_max 0.002
_refine_ls_shift/su_mean 0.000
_refine_ls_structure_factor_coef Fsqd
_refine_ls_weighting_details 'calc w=1/[\s^2^(Fo^2^)+(0.0267P)^2^+0.0000P] where P=(Fo^2^+2Fc^2^)/3'
_refine_ls_weighting_scheme calc
_refine_ls_wR_factor_gt 0.0640
_refine_ls_wR_factor_ref 0.0660
_reflns_number_gt 5230
_reflns_number_total 7887
_reflns_threshold_expression >2\s(I)
_cod_data_source_file c1ce05877k.txt
_cod_data_source_block compoud-2
_cod_original_cell_volume 4325.2
_cod_original_sg_symbol_H-M 'p 21/c'
_cod_database_code 7207052

loop_
_symmetry_equiv_pos_as_xyz
'x, y, z'
'-x, y+1/2, -z+1/2'
'-x, -y, -z'
'x, -y-1/2, z-1/2'

loop_
_atom_site_label
_atom_site_type_symbol
_atom_site_fract_x
_atom_site_fract_y
_atom_site_fract_z
_atom_site_U_iso_or_equiv
_atom_site_adp_type
_atom_site_occupancy
_atom_site_symmetry_multiplicity
_atom_site_calc_flag
_atom_site_refinement_flags
Ni1 Ni 0.47151(4) 0.211698(14) 0.482814(12) 0.02865(9) Uani 1 1 d .
Ni2 Ni 0.07671(4) 0.003383(15) 0.206466(12) 0.02850(9) Uani 1 1 d .
O5 O -0.3338(2) -0.00799(8) 0.45320(6) 0.0378(5) Uani 1 1 d .
O8 O -0.0426(2) -0.05181(8) 0.14912(6) 0.0364(5) Uani 1 1 d .
O6 O -0.7704(2) -0.00199(8) 0.03144(7) 0.0427(5) Uani 1 1 d .
O4 O -0.0241(2) -0.02942(8) 0.28097(6) 0.0349(4) Uani 1 1 d .
O3 O 0.1191(2) 0.04992(8) 0.27906(6) 0.0406(5) Uani 1 1 d .
O7 O -0.2046(2) 0.02186(8) 0.16350(7) 0.0377(5) Uani 1 1 d .
C4 C -0.1380(3) 0.00121(11) 0.38570(9) 0.0291(6) Uani 1 1 d .
H4 H -0.2039 -0.0266 0.3660 0.035 Uiso 1 1 calc R
O2 O 0.1278(2) 0.13987(9) 0.52450(7) 0.0443(5) Uani 1 1 d .
O1 O 0.3024(2) 0.14800(7) 0.45605(6) 0.0313(4) Uani 1 1 d .
N1 N 0.6200(2) 0.17155(9) 0.54665(7) 0.0286(5) Uani 1 1 d .
C14 C -0.4803(3) -0.12605(11) 0.05223(9) 0.0303(6) Uani 1 1 d .
N5 N 0.1783(3) 0.06184(9) 0.15929(8) 0.0341(5) Uani 1 1 d .
N6 N 0.3761(3) 0.12368(10) 0.13711(9) 0.0437(6) Uani 1 1 d .
N2 N 0.8418(2) 0.15502(10) 0.61279(7) 0.0334(5) Uani 1 1 d .
C12 C -0.3397(3) -0.04729(11) 0.10051(9) 0.0265(6) Uani 1 1 d .
C13 C -0.3360(3) -0.10275(11) 0.08555(9) 0.0297(6) Uani 1 1 d .
H13 H -0.2360 -0.1244 0.0980 0.036 Uiso 1 1 calc R
C2 C 0.0368(3) 0.01402(12) 0.30485(10) 0.0302(6) Uani 1 1 d .
C16 C -0.6315(3) -0.03783(12) 0.04719(9) 0.0313(6) Uani 1 1 d .
C9 C -0.4144(3) 0.01618(12) 0.49775(10) 0.0345(7) Uani 1 1 d .
H9A H -0.4421 0.0549 0.4902 0.041 Uiso 1 1 calc R
H9B H -0.3334 0.0136 0.5320 0.041 Uiso 1 1 calc R
C6 C -0.0831(3) 0.05775(11) 0.46714(9) 0.0265(6) Uani 1 1 d .
H6 H -0.1144 0.0688 0.5015 0.032 Uiso 1 1 calc R
C19 C 0.7837(3) 0.18640(12) 0.56867(9) 0.0329(6) Uani 1 1 d .
H19 H 0.8504 0.2150 0.5553 0.040 Uiso 1 1 calc R
C21 C 0.7089(3) 0.11779(12) 0.61909(10) 0.0372(7) Uani 1 1 d .
H21 H 0.7112 0.0904 0.6461 0.045 Uiso 1 1 calc R
C5 C -0.1846(3) 0.01760(11) 0.43678(9) 0.0275(6) Uani 1 1 d .
C3 C 0.0060(3) 0.02581(11) 0.36364(9) 0.0259(6) Uani 1 1 d .
C1 C 0.1725(3) 0.12649(11) 0.47842(9) 0.0263(6) Uani 1 1 d .
C7 C 0.0666(3) 0.08154(11) 0.44599(9) 0.0244(6) Uani 1 1 d .
C10 C -0.1878(3) -0.02355(12) 0.13985(9) 0.0296(6) Uani 1 1 d .
C40 C 0.4772(3) 0.28866(14) 0.26131(10) 0.0376(7) Uani 1 1 d .
C23 C 0.9999(3) 0.19650(13) 0.69903(10) 0.0324(7) Uani 1 1 d .
C26 C 1.0022(3) 0.26190(14) 0.79434(11) 0.0401(7) Uani 1 1 d .
C20 C 0.5721(3) 0.12819(12) 0.57854(9) 0.0337(6) Uani 1 1 d .
H20 H 0.4630 0.1090 0.5732 0.040 Uiso 1 1 calc R
C35 C 0.2108(4) 0.13864(14) 0.11060(11) 0.0528(8) Uani 1 1 d .
H35 H 0.1856 0.1691 0.0876 0.063 Uiso 1 1 calc R
C38 C 0.5167(4) 0.25808(14) 0.16934(12) 0.0488(8) Uani 1 1 d .
H38 H 0.5287 0.2669 0.1326 0.059 Uiso 1 1 calc R
C15 C -0.6275(3) -0.09315(11) 0.03273(9) 0.0336(6) Uani 1 1 d .
H15 H -0.7238 -0.1084 0.0099 0.040 Uiso 1 1 calc R
C37 C 0.5185(3) 0.20417(13) 0.18520(11) 0.0398(7) Uani 1 1 d .
C18 C -0.9352(3) -0.02398(12) 0.00384(11) 0.0420(7) Uani 1 1 d .
H18A H -0.9827 -0.0527 0.0261 0.050 Uiso 1 1 calc R
H18B H -0.9151 -0.0396 -0.0317 0.050 Uiso 1 1 calc R
C34 C 0.0920(4) 0.10045(13) 0.12441(11) 0.0457(8) Uani 1 1 d .
H34 H -0.0312 0.1003 0.1120 0.055 Uiso 1 1 calc R
C17 C -0.4859(3) -0.01493(11) 0.08124(9) 0.0304(6) Uani 1 1 d .
H17 H -0.4878 0.0223 0.0909 0.037 Uiso 1 1 calc R
C33 C 0.3492(4) 0.07776(12) 0.16601(10) 0.0397(7) Uani 1 1 d .
H33 H 0.4403 0.0593 0.1882 0.048 Uiso 1 1 calc R
C27 C 0.9850(3) 0.20559(14) 0.79691(10) 0.0419(7) Uani 1 1 d .
H27 H 0.9736 0.1889 0.8309 0.050 Uiso 1 1 calc R
C22 C 1.0145(3) 0.16044(14) 0.64855(10) 0.0447(8) Uani 1 1 d .
H22A H 1.1043 0.1762 0.6271 0.054 Uiso 1 1 calc R
H22B H 1.0562 0.1239 0.6607 0.054 Uiso 1 1 calc R
C36 C 0.5392(4) 0.15787(14) 0.14387(12) 0.0529(8) Uani 1 1 d .
H36A H 0.5600 0.1736 0.1084 0.063 Uiso 1 1 calc R
H36B H 0.6431 0.1351 0.1570 0.063 Uiso 1 1 calc R
C8 C 0.1086(3) 0.06554(11) 0.39443(9) 0.0270(6) Uani 1 1 d .
H8 H 0.2071 0.0816 0.3801 0.032 Uiso 1 1 calc R
C25 C 1.0131(3) 0.28579(14) 0.74331(13) 0.0514(8) Uani 1 1 d .
H25 H 1.0217 0.3241 0.7404 0.062 Uiso 1 1 calc R
C24 C 1.0112(3) 0.25310(14) 0.69616(11) 0.0466(8) Uani 1 1 d .
H24 H 1.0177 0.2699 0.6620 0.056 Uiso 1 1 calc R
C28 C 0.9843(3) 0.17252(13) 0.74972(10) 0.0387(7) Uani 1 1 d .
H28 H 0.9733 0.1343 0.7525 0.046 Uiso 1 1 calc R
C41 C 0.4754(4) 0.23403(15) 0.27684(12) 0.0501(8) Uani 1 1 d .
H41 H 0.4597 0.2250 0.3132 0.060 Uiso 1 1 calc R
C42 C 0.4966(4) 0.19252(14) 0.23963(12) 0.0524(8) Uani 1 1 d .
H42 H 0.4961 0.1558 0.2513 0.063 Uiso 1 1 calc R
C11 C -0.4782(3) -0.18662(12) 0.03991(10) 0.0344(6) Uani 1 1 d .
N3 N 0.8558(3) 0.31111(11) 0.86909(9) 0.0446(6) Uani 1 1 d .
C29 C 1.0253(3) 0.29650(15) 0.84672(12) 0.0603(10) Uani 1 1 d .
H29A H 1.1020 0.2764 0.8750 0.072 Uiso 1 1 calc R
H29B H 1.0880 0.3304 0.8392 0.072 Uiso 1 1 calc R
C32 C 0.6124(3) 0.35433(13) 0.88748(10) 0.0392(7) Uani 1 1 d .
H32 H 0.5186 0.3800 0.8863 0.047 Uiso 1 1 calc R
C30 C 0.7847(3) 0.28546(14) 0.91007(11) 0.0446(8) Uani 1 1 d .
H30 H 0.8350 0.2540 0.9278 0.054 Uiso 1 1 calc R
C31 C 0.7478(4) 0.35538(14) 0.85472(11) 0.0456(8) Uani 1 1 d .
H31 H 0.7639 0.3815 0.8275 0.055 Uiso 1 1 calc R
N4 N 0.6341(3) 0.30957(10) 0.92284(8) 0.0350(5) Uani 1 1 d .
N7 N 0.5105(3) 0.38789(10) 0.28829(8) 0.0396(6) Uani 1 1 d .
C39 C 0.4973(4) 0.30024(14) 0.20693(12) 0.0520(8) Uani 1 1 d .
H39 H 0.4979 0.3369 0.1952 0.062 Uiso 1 1 calc R
C43 C 0.4536(4) 0.33290(14) 0.30365(11) 0.0518(8) Uani 1 1 d .
H43A H 0.3269 0.3344 0.3097 0.062 Uiso 1 1 calc R
H43B H 0.5225 0.3225 0.3385 0.062 Uiso 1 1 calc R
C44 C 0.6727(3) 0.41078(12) 0.30429(10) 0.0326(6) Uani 1 1 d .
H44 H 0.7604 0.3949 0.3299 0.039 Uiso 1 1 calc R
C46 C 0.5320(3) 0.46655(14) 0.24585(11) 0.0450(8) Uani 1 1 d .
H46 H 0.5052 0.4970 0.2229 0.054 Uiso 1 1 calc R
C45 C 0.4204(3) 0.42375(14) 0.25154(11) 0.0497(8) Uani 1 1 d .
H45 H 0.3036 0.4194 0.2337 0.060 Uiso 1 1 calc R
N8 N 0.6927(2) 0.45835(10) 0.27946(8) 0.0326(5) Uani 1 1 d .
O10 O -0.6021(2) -0.20812(8) 0.00586(7) 0.0423(5) Uani 1 1 d .
O9 O -0.3538(2) -0.21703(8) 0.06346(7) 0.0415(5) Uani 1 1 d .
O1W O 0.2796(2) 0.23541(8) 0.53843(7) 0.0448(5) Uani 1 1 d .
O2W O -0.9848(4) -0.19115(14) 0.00110(15) 0.1376(13) Uani 1 1 d .

loop_
_atom_site_aniso_label
_atom_site_aniso_U_11
_atom_site_aniso_U_22
_atom_site_aniso_U_33
_atom_site_aniso_U_23
_atom_site_aniso_U_13
_atom_site_aniso_U_12
Ni1 0.03288(17) 0.0234(2) 0.02799(17) 0.00215(15) -0.00397(13) -0.00475(15)
Ni2 0.03120(16) 0.0276(2) 0.02624(16) -0.00410(15) 0.00127(12) -0.00294(16)
O5 0.0362(9) 0.0375(13) 0.0438(10) -0.0131(9) 0.0217(8) -0.0148(9)
O8 0.0308(9) 0.0359(13) 0.0394(10) -0.0088(9) -0.0083(8) 0.0028(9)
O6 0.0338(9) 0.0307(12) 0.0586(11) -0.0084(10) -0.0163(8) 0.0074(9)
O4 0.0377(9) 0.0345(12) 0.0335(9) -0.0107(9) 0.0079(7) -0.0117(9)
O3 0.0581(11) 0.0370(13) 0.0291(9) -0.0062(9) 0.0152(8) -0.0150(10)
O7 0.0349(9) 0.0345(13) 0.0423(10) -0.0136(10) -0.0016(8) 0.0013(9)
C4 0.0301(12) 0.0270(16) 0.0300(13) -0.0065(12) 0.0028(10) -0.0068(12)
O2 0.0463(10) 0.0553(15) 0.0343(10) -0.0180(10) 0.0176(8) -0.0170(10)
O1 0.0331(9) 0.0314(12) 0.0301(9) -0.0085(8) 0.0063(7) -0.0132(8)
N1 0.0350(11) 0.0267(14) 0.0230(10) -0.0037(10) -0.0016(9) 0.0001(10)
C14 0.0356(14) 0.0227(16) 0.0305(13) -0.0019(12) -0.0053(11) 0.0026(12)
N5 0.0425(12) 0.0296(15) 0.0313(11) -0.0004(11) 0.0090(9) -0.0013(11)
N6 0.0587(15) 0.0291(16) 0.0458(13) 0.0007(12) 0.0170(12) -0.0025(13)
N2 0.0349(11) 0.0417(16) 0.0227(11) -0.0009(10) -0.0004(9) 0.0062(11)
C12 0.0272(12) 0.0254(16) 0.0267(13) -0.0020(12) 0.0025(10) 0.0000(12)
C13 0.0269(12) 0.0286(17) 0.0323(13) 0.0014(12) -0.0022(10) 0.0061(12)
C2 0.0247(12) 0.0343(19) 0.0313(14) -0.0033(14) 0.0023(11) -0.0018(13)
C16 0.0298(13) 0.0290(17) 0.0330(13) -0.0007(13) -0.0052(11) 0.0072(13)
C9 0.0338(12) 0.0342(18) 0.0378(14) -0.0062(13) 0.0136(11) -0.0056(13)
C6 0.0288(12) 0.0289(16) 0.0229(12) -0.0022(12) 0.0079(10) -0.0022(12)
C19 0.0375(14) 0.0344(18) 0.0277(13) 0.0010(13) 0.0072(11) 0.0001(13)
C21 0.0540(16) 0.0293(18) 0.0281(14) 0.0043(12) 0.0044(12) 0.0016(15)
C5 0.0222(12) 0.0262(16) 0.0356(14) -0.0005(12) 0.0092(10) -0.0048(11)
C3 0.0257(12) 0.0261(16) 0.0262(13) -0.0024(11) 0.0045(10) -0.0030(11)
C1 0.0230(12) 0.0278(16) 0.0277(14) 0.0005(12) 0.0008(11) 0.0006(12)
C7 0.0243(12) 0.0256(16) 0.0232(12) 0.0001(11) 0.0015(10) -0.0015(11)
C10 0.0327(14) 0.0305(17) 0.0254(13) 0.0001(13) 0.0027(11) -0.0018(13)
C40 0.0312(13) 0.045(2) 0.0354(15) -0.0015(15) 0.0002(11) -0.0119(14)
C23 0.0229(12) 0.045(2) 0.0284(14) -0.0016(13) -0.0012(10) 0.0025(13)
C26 0.0249(13) 0.052(2) 0.0439(17) -0.0159(16) 0.0067(12) -0.0017(14)
C20 0.0422(14) 0.0259(17) 0.0329(14) -0.0003(13) 0.0034(12) -0.0036(13)
C35 0.076(2) 0.035(2) 0.0451(17) 0.0091(15) -0.0047(15) -0.0011(18)
C38 0.0660(19) 0.043(2) 0.0406(16) 0.0023(16) 0.0212(14) -0.0146(17)
C15 0.0313(13) 0.0278(17) 0.0383(14) -0.0067(13) -0.0108(11) 0.0008(13)
C37 0.0337(14) 0.040(2) 0.0468(17) 0.0019(15) 0.0112(12) -0.0070(14)
C18 0.0367(14) 0.0370(19) 0.0483(16) -0.0112(14) -0.0126(13) 0.0092(13)
C34 0.0535(17) 0.040(2) 0.0419(16) 0.0019(15) -0.0029(14) 0.0007(16)
C17 0.0337(13) 0.0226(16) 0.0337(13) -0.0055(12) -0.0021(11) 0.0021(12)
C33 0.0514(17) 0.0305(19) 0.0389(15) 0.0046(14) 0.0123(13) 0.0028(15)
C27 0.0419(15) 0.057(2) 0.0285(14) -0.0011(15) 0.0108(11) -0.0065(15)
C22 0.0348(14) 0.068(2) 0.0297(14) -0.0053(15) -0.0022(11) 0.0123(15)
C36 0.0570(18) 0.040(2) 0.067(2) 0.0033(17) 0.0298(15) -0.0080(16)
C8 0.0246(12) 0.0277(16) 0.0296(13) 0.0012(12) 0.0062(10) -0.0030(11)
C25 0.0492(17) 0.0357(19) 0.069(2) -0.0033(18) 0.0069(15) 0.0024(16)
C24 0.0476(16) 0.053(2) 0.0386(16) 0.0087(16) 0.0044(13) 0.0034(16)
C28 0.0404(14) 0.0379(19) 0.0388(16) -0.0018(14) 0.0081(12) -0.0058(14)
C41 0.0588(18) 0.054(2) 0.0361(16) 0.0109(17) -0.0017(13) -0.0034(17)
C42 0.070(2) 0.036(2) 0.0509(19) 0.0131(17) 0.0062(15) 0.0017(17)
C11 0.0380(14) 0.0272(17) 0.0361(14) -0.0018(13) -0.0036(12) 0.0034(14)
N3 0.0336(12) 0.0559(19) 0.0446(14) -0.0209(13) 0.0064(11) -0.0002(13)
C29 0.0315(14) 0.077(3) 0.074(2) -0.045(2) 0.0138(14) -0.0063(16)
C32 0.0349(14) 0.039(2) 0.0440(16) -0.0062(15) 0.0044(12) 0.0040(13)
C30 0.0445(16) 0.045(2) 0.0434(16) -0.0108(16) 0.0022(14) 0.0123(16)
C31 0.0439(16) 0.046(2) 0.0469(17) -0.0064(15) 0.0046(14) -0.0018(16)
N4 0.0364(12) 0.0346(15) 0.0335(12) -0.0076(11) 0.0024(9) 0.0079(11)
N7 0.0321(12) 0.0436(17) 0.0428(13) -0.0086(12) 0.0033(10) -0.0078(12)
C39 0.0720(19) 0.036(2) 0.0516(19) 0.0026(16) 0.0220(15) -0.0140(17)
C43 0.0500(17) 0.058(2) 0.0484(18) -0.0072(17) 0.0113(14) -0.0217(17)
C44 0.0242(13) 0.0390(19) 0.0344(14) -0.0039(14) 0.0021(11) 0.0015(13)
C46 0.0425(16) 0.044(2) 0.0446(16) -0.0039(15) -0.0109(13) 0.0105(16)
C45 0.0306(14) 0.059(2) 0.0560(18) -0.0145(17) -0.0121(13) 0.0037(16)
N8 0.0299(11) 0.0346(15) 0.0324(11) -0.0012(11) 0.0004(9) 0.0039(11)
O10 0.0462(10) 0.0253(11) 0.0502(10) -0.0072(9) -0.0169(9) 0.0032(9)
O9 0.0474(10) 0.0266(12) 0.0462(10) -0.0061(9) -0.0141(9) 0.0094(9)
O1W 0.0492(10) 0.0422(13) 0.0440(10) -0.0153(10) 0.0093(8) 0.0017(10)
O2W 0.0993(19) 0.089(3) 0.210(3) 0.019(2) -0.042(2) -0.0070(19)

loop_
_atom_type_symbol
_atom_type_description
_atom_type_scat_dispersion_real
_atom_type_scat_dispersion_imag
_atom_type_scat_source
C C 0.0033 0.0016 'International Tables Vol C Tables 4.2.6.8 and 6.1.1.4'
H H 0.0000 0.0000 'International Tables Vol C Tables 4.2.6.8 and 6.1.1.4'
N N 0.0061 0.0033 'International Tables Vol C Tables 4.2.6.8 and 6.1.1.4'
O O 0.0106 0.0060 'International Tables Vol C Tables 4.2.6.8 and 6.1.1.4'
Ni Ni 0.3393 1.1124 'International Tables Vol C Tables 4.2.6.8 and 6.1.1.4'

loop_
_geom_angle_atom_site_label_1
_geom_angle_atom_site_label_2
_geom_angle_atom_site_label_3
_geom_angle
_geom_angle_site_symmetry_1
_geom_angle_site_symmetry_3
N1 Ni1 O1 98.22(7) . .
N1 Ni1 N4 96.23(8) . 4_565
O1 Ni1 N4 88.67(7) . 4_565
N1 Ni1 O1W 89.38(7) . .
O1 Ni1 O1W 88.41(7) . .
N4 Ni1 O1W 174.00(7) 4_565 .
N1 Ni1 O10 97.63(7) . 2
O1 Ni1 O10 164.06(6) . 2
N4 Ni1 O10 91.26(8) 4_565 2
O1W Ni1 O10 90.10(7) . 2
N1 Ni1 O9 156.22(7) . 2
O1 Ni1 O9 103.55(6) . 2
N4 Ni1 O9 93.76(8) 4_565 2
O1W Ni1 O9 81.83(7) . 2
O10 Ni1 O9 60.55(6) 2 2
N1 Ni1 C11 127.36(8) . 2
O1 Ni1 C11 133.70(7) . 2
N4 Ni1 C11 93.45(9) 4_565 2
O1W Ni1 C11 84.79(8) . 2
O10 Ni1 C11 30.41(6) 2 2
O9 Ni1 C11 30.15(6) 2 2
N5 Ni2 N8 96.16(8) . 2_645
N5 Ni2 O8 103.27(7) . .
N8 Ni2 O8 93.28(8) 2_645 .
N5 Ni2 O3 94.18(8) . .
N8 Ni2 O3 95.97(8) 2_645 .
O8 Ni2 O3 159.24(7) . .
N5 Ni2 O4 155.47(8) . .
N8 Ni2 O4 91.67(7) 2_645 .
O8 Ni2 O4 99.42(6) . .
O3 Ni2 O4 61.82(7) . .
N5 Ni2 O7 89.21(7) . .
N8 Ni2 O7 154.09(8) 2_645 .
O8 Ni2 O7 60.85(6) . .
O3 Ni2 O7 108.94(7) . .
O4 Ni2 O7 93.83(6) . .
N5 Ni2 C2 125.04(9) . .
N8 Ni2 C2 94.96(8) 2_645 .
O8 Ni2 C2 129.55(8) . .
O3 Ni2 C2 31.08(7) . .
O4 Ni2 C2 30.76(7) . .
O7 Ni2 C2 102.65(7) . .
N5 Ni2 C10 97.64(8) . .
N8 Ni2 C10 124.06(9) 2_645 .
O8 Ni2 C10 30.79(8) . .
O3 Ni2 C10 136.34(8) . .
O4 Ni2 C10 97.10(7) . .
O7 Ni2 C10 30.07(7) . .
C2 Ni2 C10 119.09(8) . .
C5 O5 C9 117.59(18) . .
C10 O8 Ni2 93.63(15) . .
C16 O6 C18 118.3(2) . .
C2 O4 Ni2 86.56(15) . .
C2 O3 Ni2 90.82(15) . .
C10 O7 Ni2 84.47(14) . .
C5 C4 C3 120.6(2) . .
C5 C4 H4 119.7 . .
C3 C4 H4 119.7 . .
C1 O1 Ni1 129.84(15) . .
C19 N1 C20 105.37(19) . .
C19 N1 Ni1 124.80(18) . .
C20 N1 Ni1 129.63(15) . .
C13 C14 C15 119.5(2) . .
C13 C14 C11 119.3(2) . .
C15 C14 C11 121.1(2) . .
C33 N5 C34 104.7(2) . .
C33 N5 Ni2 123.44(18) . .
C34 N5 Ni2 130.43(18) . .
C33 N6 C35 106.6(2) . .
C33 N6 C36 125.5(2) . .
C35 N6 C36 126.3(3) . .
C19 N2 C21 107.01(19) . .
C19 N2 C22 126.9(2) . .
C21 N2 C22 126.1(2) . .
C17 C12 C13 119.8(2) . .
C17 C12 C10 120.3(2) . .
C13 C12 C10 119.8(2) . .
C14 C13 C12 120.5(2) . .
C14 C13 H13 119.8 . .
C12 C13 H13 119.8 . .
O4 C2 O3 120.8(2) . .
O4 C2 C3 120.8(2) . .
O3 C2 C3 118.4(2) . .
O4 C2 Ni2 62.68(12) . .
O3 C2 Ni2 58.10(12) . .
C3 C2 Ni2 174.7(2) . .
O6 C16 C15 125.3(2) . .
O6 C16 C17 115.0(2) . .
C15 C16 C17 119.7(2) . .
O5 C9 C9 106.0(2) . 3_456
O5 C9 H9A 110.5 . .
C9 C9 H9A 110.5 3_456 .
O5 C9 H9B 110.5 . .
C9 C9 H9B 110.5 3_456 .
H9A C9 H9B 108.7 . .
C5 C6 C7 119.9(2) . .
C5 C6 H6 120.1 . .
C7 C6 H6 120.1 . .
N1 C19 N2 111.5(2) . .
N1 C19 H19 124.3 . .
N2 C19 H19 124.3 . .
C20 C21 N2 106.9(2) . .
C20 C21 H21 126.6 . .
N2 C21 H21 126.6 . .
O5 C5 C4 115.3(2) . .
O5 C5 C6 124.8(2) . .
C4 C5 C6 120.0(2) . .
C4 C3 C8 119.3(2) . .
C4 C3 C2 119.8(2) . .
C8 C3 C2 120.6(2) . .
O2 C1 O1 124.8(2) . .
O2 C1 C7 118.6(2) . .
O1 C1 C7 116.6(2) . .
C8 C7 C6 119.3(2) . .
C8 C7 C1 121.1(2) . .
C6 C7 C1 119.5(2) . .
O7 C10 O8 121.0(2) . .
O7 C10 C12 121.2(2) . .
O8 C10 C12 117.8(2) . .
O7 C10 Ni2 65.46(12) . .
O8 C10 Ni2 55.59(11) . .
C12 C10 Ni2 172.8(2) . .
C41 C40 C39 117.7(3) . .
C41 C40 C43 119.2(3) . .
C39 C40 C43 123.0(3) . .
C24 C23 C28 118.4(3) . .
C24 C23 C22 121.4(2) . .
C28 C23 C22 120.1(3) . .
C27 C26 C25 118.2(3) . .
C27 C26 C29 120.8(3) . .
C25 C26 C29 120.8(3) . .
C21 C20 N1 109.3(2) . .
C21 C20 H20 125.4 . .
N1 C20 H20 125.4 . .
C34 C35 N6 106.3(3) . .
C34 C35 H35 126.8 . .
N6 C35 H35 126.8 . .
C37 C38 C39 121.1(3) . .
C37 C38 H38 119.5 . .
C39 C38 H38 119.5 . .
C16 C15 C14 120.3(2) . .
C16 C15 H15 119.9 . .
C14 C15 H15 119.9 . .
C38 C37 C42 118.0(3) . .
C38 C37 C36 121.1(3) . .
C42 C37 C36 120.9(3) . .
O6 C18 C18 105.9(3) . 3_355
O6 C18 H18A 110.6 . .
C18 C18 H18A 110.6 3_355 .
O6 C18 H18B 110.6 . .
C18 C18 H18B 110.6 3_355 .
H18A C18 H18B 108.7 . .
C35 C34 N5 110.3(2) . .
C35 C34 H34 124.9 . .
N5 C34 H34 124.9 . .
C12 C17 C16 120.2(2) . .
C12 C17 H17 119.9 . .
C16 C17 H17 119.9 . .
N5 C33 N6 112.1(2) . .
N5 C33 H33 124.0 . .
N6 C33 H33 124.0 . .
C26 C27 C28 121.5(3) . .
C26 C27 H27 119.2 . .
C28 C27 H27 119.2 . .
N2 C22 C23 112.9(2) . .
N2 C22 H22A 109.0 . .
C23 C22 H22A 109.0 . .
N2 C22 H22B 109.0 . .
C23 C22 H22B 109.0 . .
H22A C22 H22B 107.8 . .
N6 C36 C37 110.1(2) . .
N6 C36 H36A 109.6 . .
C37 C36 H36A 109.6 . .
N6 C36 H36B 109.6 . .
C37 C36 H36B 109.6 . .
H36A C36 H36B 108.2 . .
C7 C8 C3 120.9(2) . .
C7 C8 H8 119.5 . .
C3 C8 H8 119.5 . .
C26 C25 C24 120.5(3) . .
C26 C25 H25 119.8 . .
C24 C25 H25 119.8 . .
C23 C24 C25 121.3(3) . .
C23 C24 H24 119.4 . .
C25 C24 H24 119.4 . .
C23 C28 C27 120.0(3) . .
C23 C28 H28 120.0 . .
C27 C28 H28 120.0 . .
C42 C41 C40 121.1(3) . .
C42 C41 H41 119.5 . .
C40 C41 H41 119.5 . .
C41 C42 C37 121.2(3) . .
C41 C42 H42 119.4 . .
C37 C42 H42 119.4 . .
O9 C11 O10 119.5(2) . .
O9 C11 C14 120.1(2) . .
O10 C11 C14 120.4(2) . .
O9 C11 Ni1 60.07(13) . 2_545
O10 C11 Ni1 59.46(13) . 2_545
C14 C11 Ni1 178.71(19) . 2_545
C30 N3 C31 106.5(2) . .
C30 N3 C29 126.5(3) . .
C31 N3 C29 126.9(3) . .
N3 C29 C26 115.0(2) . .
N3 C29 H29A 108.5 . .
C26 C29 H29A 108.5 . .
N3 C29 H29B 108.5 . .
C26 C29 H29B 108.5 . .
H29A C29 H29B 107.5 . .
C31 C32 N4 109.8(3) . .
C31 C32 H32 125.1 . .
N4 C32 H32 125.1 . .
N4 C30 N3 112.8(3) . .
N4 C30 H30 123.6 . .
N3 C30 H30 123.6 . .
C32 C31 N3 107.0(3) . .
C32 C31 H31 126.5 . .
N3 C31 H31 126.5 . .
C30 N4 C32 103.9(2) . .
C30 N4 Ni1 129.3(2) . 4_566
C32 N4 Ni1 126.80(18) . 4_566
C44 N7 C45 106.6(2) . .
C44 N7 C43 125.4(2) . .
C45 N7 C43 127.8(2) . .
C40 C39 C38 120.9(3) . .
C40 C39 H39 119.5 . .
C38 C39 H39 119.5 . .
N7 C43 C40 114.4(2) . .
N7 C43 H43A 108.7 . .
C40 C43 H43A 108.7 . .
N7 C43 H43B 108.7 . .
C40 C43 H43B 108.7 . .
H43A C43 H43B 107.6 . .
N8 C44 N7 111.9(2) . .
N8 C44 H44 124.1 . .
N7 C44 H44 124.1 . .
C45 C46 N8 109.3(3) . .
C45 C46 H46 125.3 . .
N8 C46 H46 125.3 . .
C46 C45 N7 107.1(2) . .
C46 C45 H45 126.5 . .
N7 C45 H45 126.5 . .
C44 N8 C46 105.1(2) . .
C44 N8 Ni2 122.03(15) . 2_655
C46 N8 Ni2 132.9(2) . 2_655
C11 O10 Ni1 90.13(14) . 2_545
C11 O9 Ni1 89.78(14) . 2_545

loop_
_geom_bond_atom_site_label_1
_geom_bond_atom_site_label_2
_geom_bond_distance
_geom_bond_site_symmetry_2
Ni1 N1 2.0411(18) .
Ni1 O1 2.0441(16) .
Ni1 N4 2.061(2) 4_565
Ni1 O1W 2.1504(17) .
Ni1 O10 2.1686(18) 2
Ni1 O9 2.1821(17) 2
Ni1 C11 2.518(3) 2
Ni2 N5 2.018(2) .
Ni2 N8 2.024(2) 2_645
Ni2 O8 2.0533(16) .
Ni2 O3 2.0832(16) .
Ni2 O4 2.1839(16) .
Ni2 O7 2.2701(15) .
Ni2 C2 2.454(2) .
Ni2 C10 2.484(2) .
O5 C5 1.368(3) .
O5 C9 1.420(3) .
O8 C10 1.274(3) .
O6 C16 1.367(3) .
O6 C18 1.429(3) .
O4 C2 1.257(3) .
O3 C2 1.267(3) .
O7 C10 1.250(3) .
C4 C5 1.383(3) .
C4 C3 1.383(3) .
C4 H4 0.9300 .
O2 C1 1.246(3) .
O1 C1 1.271(3) .
N1 C19 1.321(3) .
N1 C20 1.373(3) .
C14 C13 1.386(3) .
C14 C15 1.391(3) .
C14 C11 1.493(4) .
N5 C33 1.319(3) .
N5 C34 1.368(3) .
N6 C33 1.339(3) .
N6 C35 1.368(3) .
N6 C36 1.460(3) .
N2 C19 1.342(3) .
N2 C21 1.357(3) .
N2 C22 1.470(3) .
C12 C17 1.375(3) .
C12 C13 1.388(3) .
C12 C10 1.506(3) .
C13 H13 0.9300 .
C2 C3 1.498(3) .
C16 C15 1.382(4) .
C16 C17 1.398(3) .
C9 C9 1.507(5) 3_456
C9 H9A 0.9700 .
C9 H9B 0.9700 .
C6 C5 1.387(3) .
C6 C7 1.400(3) .
C6 H6 0.9300 .
C19 H19 0.9300 .
C21 C20 1.355(3) .
C21 H21 0.9300 .
C3 C8 1.389(3) .
C1 C7 1.508(3) .
C7 C8 1.379(3) .
C40 C41 1.372(4) .
C40 C39 1.374(4) .
C40 C43 1.506(4) .
C23 C24 1.371(4) .
C23 C28 1.377(3) .
C23 C22 1.517(4) .
C26 C27 1.368(4) .
C26 C25 1.377(4) .
C26 C29 1.515(4) .
C20 H20 0.9300 .
C35 C34 1.345(4) .
C35 H35 0.9300 .
C38 C37 1.357(4) .
C38 C39 1.386(4) .
C38 H38 0.9300 .
C15 H15 0.9300 .
C37 C42 1.379(4) .
C37 C36 1.522(4) .
C18 C18 1.504(5) 3_355
C18 H18A 0.9700 .
C18 H18B 0.9700 .
C34 H34 0.9300 .
C17 H17 0.9300 .
C33 H33 0.9300 .
C27 C28 1.396(4) .
C27 H27 0.9300 .
C22 H22A 0.9700 .
C22 H22B 0.9700 .
C36 H36A 0.9700 .
C36 H36B 0.9700 .
C8 H8 0.9300 .
C25 C24 1.389(4) .
C25 H25 0.9300 .
C24 H24 0.9300 .
C28 H28 0.9300 .
C41 C42 1.370(4) .
C41 H41 0.9300 .
C42 H42 0.9300 .
C11 O9 1.265(3) .
C11 O10 1.275(3) .
C11 Ni1 2.518(3) 2_545
N3 C30 1.332(3) .
N3 C31 1.358(4) .
N3 C29 1.470(3) .
C29 H29A 0.9700 .
C29 H29B 0.9700 .
C32 C31 1.353(3) .
C32 N4 1.378(3) .
C32 H32 0.9300 .
C30 N4 1.329(3) .
C30 H30 0.9300 .
C31 H31 0.9300 .
N4 Ni1 2.061(2) 4_566
N7 C44 1.342(3) .
N7 C45 1.363(3) .
N7 C43 1.455(4) .
C39 H39 0.9300 .
C43 H43A 0.9700 .
C43 H43B 0.9700 .
C44 N8 1.313(3) .
C44 H44 0.9300 .
C46 C45 1.342(4) .
C46 N8 1.381(3) .
C46 H46 0.9300 .
C45 H45 0.9300 .
N8 Ni2 2.024(2) 2_655
O10 Ni1 2.1686(18) 2_545
O9 Ni1 2.1821(17) 2_545

loop_
_geom_torsion_atom_site_label_1
_geom_torsion_atom_site_label_2
_geom_torsion_atom_site_label_3
_geom_torsion_atom_site_label_4
_geom_torsion
_geom_torsion_site_symmetry_1
_geom_torsion_site_symmetry_4
N5 Ni2 O8 C10 -82.58(15) . .
N8 Ni2 O8 C10 -179.70(14) 2_645 .
O3 Ni2 O8 C10 63.9(3) . .
O4 Ni2 O8 C10 88.06(14) . .
O7 Ni2 O8 C10 -1.09(13) . .
C2 Ni2 O8 C10 81.12(16) . .
N5 Ni2 O4 C2 -11.9(2) . .
N8 Ni2 O4 C2 96.88(14) 2_645 .
O8 Ni2 O4 C2 -169.52(13) . .
O3 Ni2 O4 C2 1.01(13) . .
O7 Ni2 O4 C2 -108.45(14) . .
C10 Ni2 O4 C2 -138.49(14) . .
N5 Ni2 O3 C2 173.66(14) . .
N8 Ni2 O3 C2 -89.70(14) 2_645 .
O8 Ni2 O3 C2 26.3(3) . .
O4 Ni2 O3 C2 -1.00(13) . .
O7 Ni2 O3 C2 83.06(15) . .
C10 Ni2 O3 C2 68.01(18) . .
N5 Ni2 O7 C10 106.81(15) . .
N8 Ni2 O7 C10 4.3(2) 2_645 .
O8 Ni2 O7 C10 1.11(14) . .
O3 Ni2 O7 C10 -159.04(14) . .
O4 Ni2 O7 C10 -97.55(15) . .
C2 Ni2 O7 C10 -127.36(15) . .
N1 Ni1 O1 C1 71.7(2) . .
N4 Ni1 O1 C1 167.8(2) 4_565 .
O1W Ni1 O1 C1 -17.49(19) . .
O10 Ni1 O1 C1 -102.3(3) 2 .
O9 Ni1 O1 C1 -98.69(19) 2 .
C11 Ni1 O1 C1 -98.7(2) 2 .
O1 Ni1 N1 C19 158.31(19) . .
N4 Ni1 N1 C19 68.8(2) 4_565 .
O1W Ni1 N1 C19 -113.4(2) . .
O10 Ni1 N1 C19 -23.4(2) 2 .
O9 Ni1 N1 C19 -45.5(3) 2 .
C11 Ni1 N1 C19 -30.4(2) 2 .
O1 Ni1 N1 C20 -27.7(2) . .
N4 Ni1 N1 C20 -117.2(2) 4_565 .
O1W Ni1 N1 C20 60.7(2) . .
O10 Ni1 N1 C20 150.7(2) 2 .
O9 Ni1 N1 C20 128.5(2) 2 .
C11 Ni1 N1 C20 143.6(2) 2 .
N8 Ni2 N5 C33 -31.5(2) 2_645 .
O8 Ni2 N5 C33 -126.3(2) . .
O3 Ni2 N5 C33 65.0(2) . .
O4 Ni2 N5 C33 76.4(3) . .
O7 Ni2 N5 C33 173.9(2) . .
C2 Ni2 N5 C33 69.0(2) . .
C10 Ni2 N5 C33 -157.1(2) . .
N8 Ni2 N5 C34 164.2(2) 2_645 .
O8 Ni2 N5 C34 69.3(2) . .
O3 Ni2 N5 C34 -99.3(2) . .
O4 Ni2 N5 C34 -87.9(3) . .
O7 Ni2 N5 C34 9.6(2) . .
C2 Ni2 N5 C34 -95.4(2) . .
C10 Ni2 N5 C34 38.5(2) . .
C15 C14 C13 C12 1.5(4) . .
C11 C14 C13 C12 -175.9(2) . .
C17 C12 C13 C14 -1.3(4) . .
C10 C12 C13 C14 175.9(2) . .
Ni2 O4 C2 O3 -1.7(2) . .
Ni2 O4 C2 C3 175.4(2) . .
Ni2 O3 C2 O4 1.8(2) . .
Ni2 O3 C2 C3 -175.39(18) . .
N5 Ni2 C2 O4 173.98(12) . .
N8 Ni2 C2 O4 -84.93(14) 2_645 .
O8 Ni2 C2 O4 13.46(17) . .
O3 Ni2 C2 O4 -178.3(2) . .
O7 Ni2 C2 O4 75.93(14) . .
C10 Ni2 C2 O4 48.82(17) . .
N5 Ni2 C2 O3 -7.74(17) . .
N8 Ni2 C2 O3 93.35(14) 2_645 .
O8 Ni2 C2 O3 -168.26(12) . .
O4 Ni2 C2 O3 178.3(2) . .
O7 Ni2 C2 O3 -105.78(14) . .
C10 Ni2 C2 O3 -132.90(14) . .
N5 Ni2 C2 C3 42.2(18) . .
N8 Ni2 C2 C3 143.3(18) 2_645 .
O8 Ni2 C2 C3 -118.3(18) . .
O3 Ni2 C2 C3 50.0(18) . .
O4 Ni2 C2 C3 -131.7(18) . .
O7 Ni2 C2 C3 -55.8(18) . .
C10 Ni2 C2 C3 -82.9(18) . .
C18 O6 C16 C15 8.5(4) . .
C18 O6 C16 C17 -170.6(2) . .
C5 O5 C9 C9 173.5(2) . 3_456
C20 N1 C19 N2 -0.2(3) . .
Ni1 N1 C19 N2 175.01(16) . .
C21 N2 C19 N1 0.5(3) . .
C22 N2 C19 N1 -178.2(2) . .
C19 N2 C21 C20 -0.6(3) . .
C22 N2 C21 C20 178.1(2) . .
C9 O5 C5 C4 -164.8(2) . .
C9 O5 C5 C6 14.6(3) . .
C3 C4 C5 O5 177.3(2) . .
C3 C4 C5 C6 -2.1(4) . .
C7 C6 C5 O5 -179.4(2) . .
C7 C6 C5 C4 -0.1(4) . .
C5 C4 C3 C8 2.8(4) . .
C5 C4 C3 C2 -170.5(2) . .
O4 C2 C3 C4 -23.0(3) . .
O3 C2 C3 C4 154.1(2) . .
Ni2 C2 C3 C4 106.5(18) . .
O4 C2 C3 C8 163.7(2) . .
O3 C2 C3 C8 -19.1(3) . .
Ni2 C2 C3 C8 -66.8(18) . .
Ni1 O1 C1 O2 -3.3(3) . .
Ni1 O1 C1 C7 176.69(14) . .
C5 C6 C7 C8 1.5(3) . .
C5 C6 C7 C1 178.0(2) . .
O2 C1 C7 C8 179.2(2) . .
O1 C1 C7 C8 -0.8(3) . .
O2 C1 C7 C6 2.7(3) . .
O1 C1 C7 C6 -177.3(2) . .
Ni2 O7 C10 O8 -1.8(2) . .
Ni2 O7 C10 C12 176.8(2) . .
Ni2 O8 C10 O7 2.0(2) . .
Ni2 O8 C10 C12 -176.61(18) . .
C17 C12 C10 O7 13.0(4) . .
C13 C12 C10 O7 -164.2(2) . .
C17 C12 C10 O8 -168.4(2) . .
C13 C12 C10 O8 14.4(3) . .
C17 C12 C10 Ni2 168.8(12) . .
C13 C12 C10 Ni2 -8.4(14) . .
N5 Ni2 C10 O7 -74.96(15) . .
N8 Ni2 C10 O7 -177.74(13) 2_645 .
O8 Ni2 C10 O7 -178.1(2) . .
O3 Ni2 C10 O7 29.3(2) . .
O4 Ni2 C10 O7 85.38(15) . .
C2 Ni2 C10 O7 62.56(17) . .
N5 Ni2 C10 O8 103.15(14) . .
N8 Ni2 C10 O8 0.36(17) 2_645 .
O3 Ni2 C10 O8 -152.54(13) . .
O4 Ni2 C10 O8 -96.51(14) . .
O7 Ni2 C10 O8 178.1(2) . .
C2 Ni2 C10 O8 -119.33(14) . .
N5 Ni2 C10 C12 127.7(13) . .
N8 Ni2 C10 C12 24.9(14) 2_645 .
O8 Ni2 C10 C12 24.5(13) . .
O3 Ni2 C10 C12 -128.0(13) . .
O4 Ni2 C10 C12 -72.0(13) . .
O7 Ni2 C10 C12 -157.3(14) . .
C2 Ni2 C10 C12 -94.8(13) . .
N2 C21 C20 N1 0.5(3) . .
C19 N1 C20 C21 -0.2(3) . .
Ni1 N1 C20 C21 -175.09(17) . .
C33 N6 C35 C34 -0.6(3) . .
C36 N6 C35 C34 -166.9(3) . .
O6 C16 C15 C14 -178.6(2) . .
C17 C16 C15 C14 0.5(4) . .
C13 C14 C15 C16 -1.1(4) . .
C11 C14 C15 C16 176.3(2) . .
C39 C38 C37 C42 1.4(4) . .
C39 C38 C37 C36 179.8(3) . .
C16 O6 C18 C18 175.5(3) . 3_355
N6 C35 C34 N5 0.3(3) . .
C33 N5 C34 C35 0.2(3) . .
Ni2 N5 C34 C35 166.70(19) . .
C13 C12 C17 C16 0.7(3) . .
C10 C12 C17 C16 -176.4(2) . .
O6 C16 C17 C12 178.8(2) . .
C15 C16 C17 C12 -0.3(4) . .
C34 N5 C33 N6 -0.6(3) . .
Ni2 N5 C33 N6 -168.33(17) . .
C35 N6 C33 N5 0.8(3) . .
C36 N6 C33 N5 167.2(2) . .
C25 C26 C27 C28 2.1(4) . .
C29 C26 C27 C28 -172.6(2) . .
C19 N2 C22 C23 93.2(3) . .
C21 N2 C22 C23 -85.3(3) . .
C24 C23 C22 N2 -83.4(3) . .
C28 C23 C22 N2 99.9(3) . .
C33 N6 C36 C37 -92.3(3) . .
C35 N6 C36 C37 71.4(3) . .
C38 C37 C36 N6 -115.9(3) . .
C42 C37 C36 N6 62.5(3) . .
C6 C7 C8 C3 -0.7(3) . .
C1 C7 C8 C3 -177.2(2) . .
C4 C3 C8 C7 -1.4(4) . .
C2 C3 C8 C7 171.9(2) . .
C27 C26 C25 C24 -1.6(4) . .
C29 C26 C25 C24 173.1(2) . .
C28 C23 C24 C25 2.1(4) . .
C22 C23 C24 C25 -174.5(2) . .
C26 C25 C24 C23 -0.5(4) . .
C24 C23 C28 C27 -1.7(4) . .
C22 C23 C28 C27 175.0(2) . .
C26 C27 C28 C23 -0.4(4) . .
C39 C40 C41 C42 1.2(4) . .
C43 C40 C41 C42 -179.9(2) . .
C40 C41 C42 C37 -0.6(4) . .
C38 C37 C42 C41 -0.7(4) . .
C36 C37 C42 C41 -179.1(3) . .
C13 C14 C11 O9 6.0(4) . .
C15 C14 C11 O9 -171.4(2) . .
C13 C14 C11 O10 -174.4(2) . .
C15 C14 C11 O10 8.3(4) . .
C13 C14 C11 Ni1 -92(8) . 2_545
C15 C14 C11 Ni1 91(8) . 2_545
C30 N3 C29 C26 98.1(3) . .
C31 N3 C29 C26 -86.7(4) . .
C27 C26 C29 N3 -83.8(4) . .
C25 C26 C29 N3 101.6(3) . .
C31 N3 C30 N4 1.2(3) . .
C29 N3 C30 N4 177.3(2) . .
N4 C32 C31 N3 0.2(3) . .
C30 N3 C31 C32 -0.8(3) . .
C29 N3 C31 C32 -176.8(2) . .
N3 C30 N4 C32 -1.1(3) . .
N3 C30 N4 Ni1 -179.17(16) . 4_566
C31 C32 N4 C30 0.5(3) . .
C31 C32 N4 Ni1 178.67(17) . 4_566
C41 C40 C39 C38 -0.5(4) . .
C43 C40 C39 C38 -179.3(2) . .
C37 C38 C39 C40 -0.8(4) . .
C44 N7 C43 C40 -96.2(3) . .
C45 N7 C43 C40 77.0(3) . .
C41 C40 C43 N7 162.5(2) . .
C39 C40 C43 N7 -18.7(4) . .
C45 N7 C44 N8 -1.0(3) . .
C43 N7 C44 N8 173.3(2) . .
N8 C46 C45 N7 -0.7(3) . .
C44 N7 C45 C46 1.0(3) . .
C43 N7 C45 C46 -173.2(3) . .
N7 C44 N8 C46 0.6(3) . .
N7 C44 N8 Ni2 -179.24(15) . 2_655
C45 C46 N8 C44 0.0(3) . .
C45 C46 N8 Ni2 179.89(19) . 2_655
O9 C11 O10 Ni1 -1.8(2) . 2_545
C14 C11 O10 Ni1 178.5(2) . 2_545
O10 C11 O9 Ni1 1.8(2) . 2_545
C14 C11 O9 Ni1 -178.5(2) . 2_545
